data_4341951
loop_
_publ_author_name
'Ion, Adrian E.'
'Nica, Simona'
'Madalan, Augustin M.'
'Shova, Sergiu'
'Vallejo, Julia'
'Julve, Miguel'
'Lloret, Francesc'
'Andruh, Marius'

_publ_section_title
;
 Two-Dimensional Coordination Polymers Constructed Using, Simultaneously,
 Linear and Angular Spacers and Cobalt(II) Nodes. New Examples of Networks
 of Single-Ion Magnets.
;
_journal_issue 1
_journal_name_full 'Inorganic chemistry'
_journal_page_first 16
_journal_page_last 18
_journal_paper_doi 10.1021/ic5025197
_journal_volume 54
_journal_year 2015
_chemical_formula_moiety 'C31 H26 Co N6 O S2, 0.25(H2 O)'
_chemical_formula_sum 'C31 H27.6 Co N6 O1.8 S2'
_chemical_formula_weight 636.04
_chemical_name_systematic
;
 ? 
;
_space_group_crystal_system monoclinic
_space_group_IT_number 14
_space_group_name_Hall '-P 2ybc'
_space_group_name_H-M_alt 'P 1 21/c 1'
_symmetry_space_group_name_Hall '-P 2ybc'
_symmetry_space_group_name_H-M 'P 1 21/c 1'
_atom_sites_solution_hydrogens geom
_atom_sites_solution_primary heavy
_atom_sites_solution_secondary difmap
_audit_creation_date 2014-10-08
_audit_creation_method
;
Olex2 1.2
(compiled 2014.09.19 svn.r3010 for OlexSys, GUI svn.r4874)
;
_cell_angle_alpha 90.00
_cell_angle_beta 94.787(13)
_cell_angle_gamma 90.00
_cell_formula_units_Z 4
_cell_length_a 18.6325(18)
_cell_length_b 19.4810(13)
_cell_length_c 10.404(3)
_cell_measurement_reflns_used 3405
_cell_measurement_temperature 293(2)
_cell_measurement_theta_max 29.2185
_cell_measurement_theta_min 2.3280
_cell_volume 3763.3(12)
_computing_cell_refinement
;
CrysAlisPro, Agilent Technologies,
Version 1.171.35.19 (release 27-10-2011 CrysAlis171 .NET)
(compiled Oct 27 2011,15:02:11)
;
_computing_data_collection
;
CrysAlisPro, Agilent Technologies,
Version 1.171.35.19 (release 27-10-2011 CrysAlis171 .NET)
(compiled Oct 27 2011,15:02:11)
;
_computing_data_reduction
;
CrysAlisPro, Agilent Technologies,
Version 1.171.35.19 (release 27-10-2011 CrysAlis171 .NET)
(compiled Oct 27 2011,15:02:11)
;
_computing_molecular_graphics 'Olex2 (Dolomanov et al., 2009)'
_computing_publication_material 'Olex2 (Dolomanov et al., 2009)'
_computing_structure_refinement 'ShelXL (Sheldrick, 2008)'
_computing_structure_solution 'ShelXS (Sheldrick, 2008)'
_diffrn_ambient_temperature 293(2)
_diffrn_detector_area_resol_mean 16.1593
_diffrn_measured_fraction_theta_full 0.995
_diffrn_measured_fraction_theta_max 0.995
_diffrn_measurement_details
;
  1 omega  -12.00   15.00   1.0000   80.0000
omega____ theta____ kappa____ phi______ frames
    -      -16.8565  -99.0000 -180.0000 27

  2 omega  -49.00   60.00   1.0000   80.0000
omega____ theta____ kappa____ phi______ frames
    -       19.6690  -19.0000  150.0000 109

  3 omega  -53.00   35.00   1.0000   80.0000
omega____ theta____ kappa____ phi______ frames
    -       19.6690  -27.0000   84.0000 88

  4 omega  -10.00   29.00   1.0000   80.0000
omega____ theta____ kappa____ phi______ frames
    -       19.6690   77.0000 -180.0000 39

  5 omega   35.00   96.00   1.0000   80.0000
omega____ theta____ kappa____ phi______ frames
    -       19.6690  178.0000   90.0000 61
;
_diffrn_measurement_device_type 'Xcalibur, Eos'
_diffrn_measurement_method '\w scans'
_diffrn_orient_matrix_UB_11 -0.0343540000
_diffrn_orient_matrix_UB_12 0.0122798000
_diffrn_orient_matrix_UB_13 0.0135088000
_diffrn_orient_matrix_UB_21 -0.0123912000
_diffrn_orient_matrix_UB_22 -0.0037750000
_diffrn_orient_matrix_UB_23 -0.0662298000
_diffrn_orient_matrix_UB_31 -0.0110907000
_diffrn_orient_matrix_UB_32 -0.0339636000
_diffrn_orient_matrix_UB_33 0.0126394000
_diffrn_radiation_monochromator graphite
_diffrn_radiation_type MoK\a
_diffrn_radiation_wavelength 0.71073
_diffrn_reflns_av_R_equivalents 0.0874
_diffrn_reflns_av_unetI/netI 0.1201
_diffrn_reflns_limit_h_max 23
_diffrn_reflns_limit_h_min -23
_diffrn_reflns_limit_k_max 24
_diffrn_reflns_limit_k_min -23
_diffrn_reflns_limit_l_max 11
_diffrn_reflns_limit_l_min -13
_diffrn_reflns_number 23326
_diffrn_reflns_theta_full 26.37
_diffrn_reflns_theta_max 26.37
_diffrn_reflns_theta_min 2.41
_diffrn_source 'Enhance (Mo) X-ray Source'
_exptl_absorpt_coefficient_mu 0.598
_exptl_absorpt_correction_T_max 1.00000
_exptl_absorpt_correction_T_min 0.87049
_exptl_absorpt_correction_type multi-scan
_exptl_absorpt_process_details
;
CrysAlisPro, Agilent Technologies,
Version 1.171.35.19 (release 27-10-2011 CrysAlis171 .NET)
(compiled Oct 27 2011,15:02:11)
Empirical absorption correction using spherical harmonics,
 implemented in SCALE3 ABSPACK scaling algorithm.
;
_exptl_crystal_colour 'clear light orange'
_exptl_crystal_colour_lustre clear
_exptl_crystal_colour_modifier light
_exptl_crystal_colour_primary orange
_exptl_crystal_density_diffrn 1.123
_exptl_crystal_density_method 'not measured'
_exptl_crystal_description prism
_exptl_crystal_F_000 1316
_exptl_crystal_size_max 0.2
_exptl_crystal_size_mid 0.15
_exptl_crystal_size_min 0.1
_refine_diff_density_max 0.461
_refine_diff_density_min -0.280
_refine_diff_density_rms 0.071
_refine_ls_extinction_method none
_refine_ls_goodness_of_fit_ref 0.982
_refine_ls_hydrogen_treatment constr
_refine_ls_matrix_type full
_refine_ls_number_parameters 384
_refine_ls_number_reflns 7655
_refine_ls_number_restraints 1
_refine_ls_restrained_S_all 0.982
_refine_ls_R_factor_all 0.1654
_refine_ls_R_factor_gt 0.0768
_refine_ls_shift/su_max 0.002
_refine_ls_shift/su_mean 0.000
_refine_ls_structure_factor_coef Fsqd
_refine_ls_weighting_details 'calc w=1/[\s^2^(Fo^2^)+(0.0866P)^2^+0.0000P] where P=(Fo^2^+2Fc^2^)/3'
_refine_ls_weighting_scheme calc
_refine_ls_wR_factor_gt 0.1686
_refine_ls_wR_factor_ref 0.2168
_reflns_number_gt 3660
_reflns_number_total 7655
_reflns_threshold_expression >2sigma(I)
_cod_data_source_file ic5025197_si_002.cif
_cod_data_source_block shi_887_1
_cod_depositor_comments 'Adding full bibliography for 4341951--4341952.cif.'
_cod_original_cell_volume 3763.2(12)
_cod_original_formula_sum 'C31 H27.60 Co N6 O1.80 S2'
_cod_database_code 4341951
_chemical_oxdiff_formula 'C20 H20 O8 Cl2 Eu1 Ni1'
_chemical_oxdiff_usercomment 'proba necunoscuta Marius_1'
_reflns_odcompleteness_completeness 99.90
_reflns_odcompleteness_iscentric 1
_reflns_odcompleteness_theta 26.32
_olex2_refinement_description
;
1. Fixed Uiso
 At 1.2 times of:
  All C(H) groups, All O(H,H) groups
 At 1.5 times of:
  All C(H,H,H) groups
2. Restrained distances
 N6-C23 \\sim N6-C22
 with sigma of 0.01
3. Others
 Fixed Sof: C25(0.5) S1(0.5) C25X(0.5) S1X(0.5) O2W(0.25) H2WA(0.25) H2WB(0.25)
4.a Riding coordinates:
 O2W(H2WA,H2WB)
4.b Aromatic/amide H refined with riding coordinates:
 C1(H1), C2(H2), C4(H4), C5(H5), C8(H8), C9(H9), C10(H10), C11(H11), C12(H12),
 C15(H15), C17(H17), C18(H18), C19(H19), C20(H20), C21(H21), C26(H26), C27(H27),
  C29(H29), C30(H30), C31(H31)
4.c Idealised Me refined as rotating group:
 C22(H22A,H22B,H22C), C23(H23A,H23B,H23C)
;
_olex2_submission_special_instructions 'No special instructions were received'

loop_
_space_group_symop_id
_space_group_symop_operation_xyz
1 'x, y, z'
2 '-x, y+1/2, -z+1/2'
3 '-x, -y, -z'
4 'x, -y-1/2, z-1/2'

loop_
_atom_site_label
_atom_site_type_symbol
_atom_site_fract_x
_atom_site_fract_y
_atom_site_fract_z
_atom_site_U_iso_or_equiv
_atom_site_adp_type
_atom_site_occupancy
_atom_site_calc_flag
_atom_site_disorder_assembly
_atom_site_disorder_group
_atom_site_refinement_flags_posn
C1 C 0.7281(3) 0.4213(2) 0.5254(5) 0.0579(14) Uani 1 d . . .
H1 H 0.7772 0.4309 0.5323 0.069 Uiso 1 calc . . R
C2 C 0.7071(3) 0.3548(2) 0.5017(5) 0.0605(14) Uani 1 d . . .
H2 H 0.7413 0.3205 0.4939 0.073 Uiso 1 calc . . R
C3 C 0.6341(3) 0.3392(2) 0.4893(5) 0.0535(13) Uani 1 d . . .
C4 C 0.5870(3) 0.3927(2) 0.5013(5) 0.0614(14) Uani 1 d . . .
H4 H 0.5376 0.3848 0.4904 0.074 Uiso 1 calc . . R
C5 C 0.6122(3) 0.4576(2) 0.5292(5) 0.0597(14) Uani 1 d . . .
H5 H 0.5791 0.4923 0.5416 0.072 Uiso 1 calc . . R
C6 C 0.6063(3) 0.2704(2) 0.4537(5) 0.0538(13) Uani 1 d . . .
C7 C 0.6326(3) 0.2058(2) 0.4982(5) 0.0557(13) Uani 1 d . . .
C8 C 0.6863(3) 0.1944(3) 0.5982(5) 0.0722(16) Uani 1 d . . .
H8 H 0.7051 0.2341 0.6376 0.087 Uiso 1 calc . . R
C9 C 0.7157(3) 0.1345(3) 0.6480(6) 0.0749(17) Uani 1 d . . .
H9 H 0.7508 0.1387 0.7166 0.090 Uiso 1 calc . . R
C10 C 0.6984(3) 0.0680(3) 0.6066(6) 0.0740(16) Uani 1 d . . .
H10 H 0.7249 0.0334 0.6499 0.089 Uiso 1 calc . . R
C11 C 0.6482(3) 0.0457(3) 0.5117(6) 0.0666(15) Uani 1 d . . .
H11 H 0.6471 -0.0015 0.4986 0.080 Uiso 1 calc . . R
C12 C 0.5997(3) 0.0824(2) 0.4335(5) 0.0585(13) Uani 1 d . . .
H12 H 0.5701 0.0564 0.3758 0.070 Uiso 1 calc . . R
C13 C 0.5879(2) 0.1529(2) 0.4275(4) 0.0485(12) Uani 1 d . . .
C14 C 0.5350(3) 0.1882(2) 0.3472(4) 0.0504(12) Uani 1 d . . .
C15 C 0.5484(3) 0.2583(2) 0.3635(5) 0.0571(13) Uani 1 d . . .
H15 H 0.5218 0.2927 0.3195 0.069 Uiso 1 calc . . R
C16 C 0.4767(2) 0.1614(2) 0.2590(5) 0.0477(12) Uani 1 d . . .
C17 C 0.4538(3) 0.1983(2) 0.1479(5) 0.0552(13) Uani 1 d . . .
H17 H 0.4754 0.2400 0.1308 0.066 Uiso 1 calc . . R
C18 C 0.3993(3) 0.1730(2) 0.0636(5) 0.0549(13) Uani 1 d . . .
H18 H 0.3861 0.1982 -0.0105 0.066 Uiso 1 calc . . R
C19 C 0.3856(3) 0.0801(2) 0.1898(5) 0.0568(13) Uani 1 d . . .
H19 H 0.3617 0.0395 0.2062 0.068 Uiso 1 calc . . R
C20 C 0.4402(3) 0.1004(2) 0.2783(5) 0.0563(13) Uani 1 d . . .
H20 H 0.4527 0.0737 0.3508 0.068 Uiso 1 calc . . R
C21 C 0.7753(4) 0.7205(4) 0.5274(8) 0.108(3) Uani 1 d A . .
H21 H 0.8013 0.7038 0.4616 0.129 Uiso 1 calc . . R
C22 C 0.8033(8) 0.8281(5) 0.4326(10) 0.239(7) Uani 1 d . . .
H22A H 0.7668 0.8537 0.3824 0.359 Uiso 1 calc . . GR
H22B H 0.8266 0.7974 0.3772 0.359 Uiso 1 calc . . GR
H22C H 0.8381 0.8592 0.4732 0.359 Uiso 1 calc . . GR
C23 C 0.7291(7) 0.8283(6) 0.6174(13) 0.234(6) Uani 1 d . . .
H23A H 0.7000 0.7979 0.6639 0.352 Uiso 1 calc . . GR
H23B H 0.6985 0.8602 0.5683 0.352 Uiso 1 calc . . GR
H23C H 0.7614 0.8530 0.6773 0.352 Uiso 1 calc . . GR
C24 C 0.6007(3) 0.5950(3) 0.7644(5) 0.0594(14) Uani 1 d A . .
C26 C 0.8714(3) 0.5659(3) 0.6950(5) 0.0685(15) Uani 1 d . . .
H26 H 0.8820 0.5931 0.6256 0.082 Uiso 1 calc . . R
C27 C 0.9262(3) 0.5490(3) 0.7864(6) 0.0772(17) Uani 1 d . . .
H27 H 0.9725 0.5656 0.7787 0.093 Uiso 1 calc . . R
C28 C 0.9129(3) 0.5076(3) 0.8893(5) 0.0658(15) Uani 1 d . . .
C29 C 0.8431(3) 0.4849(3) 0.8936(6) 0.0766(17) Uani 1 d . . .
H29 H 0.8315 0.4561 0.9601 0.092 Uiso 1 calc . . R
C30 C 0.7908(3) 0.5046(3) 0.8006(5) 0.0656(15) Uani 1 d . . .
H30 H 0.7441 0.4889 0.8065 0.079 Uiso 1 calc . . R
C31 C 0.9685(3) 0.4877(3) 0.9916(6) 0.0773(18) Uani 1 d . . .
H31 H 0.9562 0.4540 1.0490 0.093 Uiso 1 calc . . R
Co1 Co 0.71842(3) 0.57769(3) 0.55983(6) 0.0488(2) Uani 1 d . . .
N1 N 0.6824(2) 0.47332(19) 0.5394(4) 0.0538(10) Uani 1 d . . .
N2 N 0.8038(2) 0.5451(2) 0.7017(4) 0.0559(11) Uani 1 d . . .
N3 N 0.7874(2) 0.5634(2) 0.4130(4) 0.0668(12) Uani 1 d . . .
N4 N 0.6493(3) 0.5929(2) 0.7039(4) 0.0683(13) Uani 1 d . . .
N5 N 0.3641(2) 0.11401(19) 0.0821(4) 0.0496(10) Uani 1 d . . .
N6 N 0.7702(4) 0.7888(3) 0.5310(7) 0.118(2) Uani 1 d . . .
O1 O 0.7541(2) 0.6805(2) 0.5886(4) 0.0871(13) Uani 1 d . . .
S2 S 0.53189(10) 0.59658(9) 0.85003(17) 0.0954(6) Uani 1 d . . .
C25 C 0.8283(7) 0.5611(7) 0.3454(12) 0.059(3) Uiso 0.50 d A 1 .
S1 S 0.8860(5) 0.5399(5) 0.2382(8) 0.183(4) Uani 0.50 d A 1 .
C25X C 0.8257(7) 0.5286(7) 0.3579(12) 0.064(3) Uiso 0.50 d A 2 .
S1X S 0.8800(4) 0.4808(7) 0.2893(10) 0.246(6) Uani 0.50 d A 2 .
O2W O 0.9532(16) 0.3871(15) 0.538(3) 0.202(11) Uiso 0.25 d B 1 .
H2WA H 0.9369 0.4208 0.4930 0.242 Uiso 0.25 d B 1 R
H2WB H 0.9184 0.3626 0.5599 0.242 Uiso 0.25 d B 1 R

loop_
_atom_site_aniso_label
_atom_site_aniso_U_11
_atom_site_aniso_U_22
_atom_site_aniso_U_33
_atom_site_aniso_U_23
_atom_site_aniso_U_13
_atom_site_aniso_U_12
C1 0.046(3) 0.051(3) 0.075(4) -0.008(3) -0.011(3) 0.003(3)
C2 0.056(3) 0.053(3) 0.070(4) -0.008(3) -0.015(3) 0.003(3)
C3 0.059(3) 0.047(3) 0.052(3) -0.002(2) -0.014(3) -0.005(3)
C4 0.049(3) 0.059(3) 0.073(4) 0.002(3) -0.011(3) -0.012(3)
C5 0.053(3) 0.050(3) 0.074(4) -0.003(3) -0.013(3) -0.004(3)
C6 0.054(3) 0.050(3) 0.055(3) -0.005(2) -0.011(2) -0.007(2)
C7 0.056(3) 0.063(3) 0.045(3) -0.003(3) -0.014(2) -0.011(3)
C8 0.080(4) 0.067(3) 0.065(4) 0.000(3) -0.022(3) -0.015(3)
C9 0.075(4) 0.071(4) 0.073(4) 0.011(3) -0.027(3) -0.004(3)
C10 0.071(4) 0.076(4) 0.072(4) 0.019(3) -0.010(3) 0.003(3)
C11 0.060(4) 0.055(3) 0.081(4) 0.008(3) -0.015(3) -0.002(3)
C12 0.054(3) 0.059(3) 0.060(3) -0.003(3) -0.008(3) -0.008(3)
C13 0.051(3) 0.048(3) 0.045(3) -0.001(2) -0.009(2) -0.005(2)
C14 0.055(3) 0.049(3) 0.045(3) -0.004(2) -0.009(2) -0.010(2)
C15 0.055(3) 0.051(3) 0.062(3) -0.003(3) -0.014(3) -0.001(2)
C16 0.041(3) 0.049(3) 0.051(3) -0.005(2) -0.006(2) -0.004(2)
C17 0.052(3) 0.050(3) 0.062(3) -0.002(3) -0.009(3) -0.005(2)
C18 0.053(3) 0.056(3) 0.054(3) 0.002(2) -0.011(3) -0.002(3)
C19 0.058(3) 0.055(3) 0.055(3) 0.003(3) -0.011(3) -0.013(2)
C20 0.060(3) 0.062(3) 0.045(3) 0.007(2) -0.009(3) -0.012(3)
C21 0.113(6) 0.089(5) 0.116(7) 0.028(5) -0.023(5) -0.024(5)
C22 0.42(2) 0.142(8) 0.164(10) 0.042(7) 0.042(12) -0.078(11)
C23 0.268(16) 0.196(11) 0.243(14) -0.047(10) 0.044(12) 0.055(11)
C24 0.065(4) 0.062(3) 0.048(3) 0.004(3) -0.012(3) 0.012(3)
C26 0.052(3) 0.088(4) 0.063(4) 0.012(3) -0.014(3) -0.006(3)
C27 0.043(3) 0.112(5) 0.074(4) 0.009(4) -0.011(3) 0.000(3)
C28 0.052(4) 0.088(4) 0.054(4) 0.002(3) -0.014(3) 0.011(3)
C29 0.063(4) 0.094(4) 0.069(4) 0.020(3) -0.016(3) 0.001(3)
C30 0.048(3) 0.083(4) 0.064(4) 0.013(3) -0.008(3) -0.003(3)
C31 0.064(4) 0.100(5) 0.064(4) 0.009(3) -0.019(4) 0.017(4)
Co1 0.0442(4) 0.0494(4) 0.0501(4) 0.0000(3) -0.0117(3) 0.0003(3)
N1 0.051(3) 0.053(2) 0.054(3) -0.002(2) -0.015(2) -0.003(2)
N2 0.046(3) 0.059(2) 0.060(3) -0.001(2) -0.013(2) 0.001(2)
N3 0.051(3) 0.077(3) 0.071(3) 0.009(2) -0.003(2) 0.004(2)
N4 0.065(3) 0.081(3) 0.057(3) -0.001(2) -0.004(3) 0.007(3)
N5 0.054(3) 0.047(2) 0.046(2) 0.0056(19) -0.006(2) -0.007(2)
N6 0.158(6) 0.062(3) 0.127(6) 0.019(4) -0.026(5) -0.027(4)
O1 0.088(3) 0.067(3) 0.101(4) 0.014(2) -0.025(3) -0.015(2)
S2 0.0952(13) 0.1024(12) 0.0926(13) 0.0328(10) 0.0309(11) 0.0417(10)
S1 0.135(6) 0.302(10) 0.121(5) -0.004(6) 0.068(4) 0.042(7)
S1X 0.099(5) 0.456(18) 0.187(9) -0.162(10) 0.024(6) 0.044(9)

loop_
_atom_type_symbol
_atom_type_description
_atom_type_scat_dispersion_real
_atom_type_scat_dispersion_imag
_atom_type_scat_source
C C 0.0033 0.0016 'International Tables Vol C Tables 4.2.6.8 and 6.1.1.4'
H H 0.0000 0.0000 'International Tables Vol C Tables 4.2.6.8 and 6.1.1.4'
Co Co 0.3494 0.9721 'International Tables Vol C Tables 4.2.6.8 and 6.1.1.4'
N N 0.0061 0.0033 'International Tables Vol C Tables 4.2.6.8 and 6.1.1.4'
O O 0.0106 0.0060 'International Tables Vol C Tables 4.2.6.8 and 6.1.1.4'
S S 0.1246 0.1234 'International Tables Vol C Tables 4.2.6.8 and 6.1.1.4'

loop_
_geom_angle_atom_site_label_1
_geom_angle_atom_site_label_2
_geom_angle_atom_site_label_3
_geom_angle
_geom_angle_site_symmetry_1
_geom_angle_site_symmetry_3
C2 C1 H1 118.0 . .
N1 C1 H1 118.0 . .
N1 C1 C2 124.1(5) . .
C1 C2 H2 120.5 . .
C1 C2 C3 119.1(5) . .
C3 C2 H2 120.5 . .
C2 C3 C6 122.9(5) . .
C4 C3 C2 117.0(4) . .
C4 C3 C6 119.9(5) . .
C3 C4 H4 119.7 . .
C3 C4 C5 120.5(5) . .
C5 C4 H4 119.7 . .
C4 C5 H5 118.6 . .
N1 C5 C4 122.8(5) . .
N1 C5 H5 118.6 . .
C7 C6 C3 128.5(4) . .
C15 C6 C3 124.2(4) . .
C15 C6 C7 107.3(4) . .
C6 C7 C13 107.0(4) . .
C8 C7 C6 126.2(4) . .
C8 C7 C13 126.6(5) . .
C7 C8 H8 114.6 . .
C9 C8 C7 130.8(5) . .
C9 C8 H8 114.6 . .
C8 C9 H9 116.6 . .
C8 C9 C10 126.8(5) . .
C10 C9 H9 116.6 . .
C9 C10 H10 115.0 . .
C11 C10 C9 129.9(5) . .
C11 C10 H10 115.0 . .
C10 C11 H11 115.1 . .
C12 C11 C10 129.8(5) . .
C12 C11 H11 115.1 . .
C11 C12 H12 115.2 . .
C11 C12 C13 129.6(5) . .
C13 C12 H12 115.2 . .
C12 C13 C7 125.7(4) . .
C12 C13 C14 127.2(4) . .
C14 C13 C7 106.9(4) . .
C13 C14 C16 130.0(4) . .
C15 C14 C13 107.2(4) . .
C15 C14 C16 122.9(4) . .
C6 C15 C14 111.6(4) . .
C6 C15 H15 124.2 . .
C14 C15 H15 124.2 . .
C17 C16 C14 119.8(4) . .
C20 C16 C14 124.2(4) . .
C20 C16 C17 116.0(4) . .
C16 C17 H17 120.0 . .
C18 C17 C16 120.1(4) . .
C18 C17 H17 120.0 . .
C17 C18 H18 118.0 . .
N5 C18 C17 123.9(5) . .
N5 C18 H18 118.0 . .
C20 C19 H19 117.5 . .
N5 C19 H19 117.5 . .
N5 C19 C20 125.1(4) . .
C16 C20 H20 120.2 . .
C19 C20 C16 119.6(4) . .
C19 C20 H20 120.2 . .
N6 C21 H21 114.3 . .
O1 C21 H21 114.3 . .
O1 C21 N6 131.3(9) . .
H22A C22 H22B 109.5 . .
H22A C22 H22C 109.5 . .
H22B C22 H22C 109.5 . .
N6 C22 H22A 109.5 . .
N6 C22 H22B 109.5 . .
N6 C22 H22C 109.5 . .
H23A C23 H23B 109.5 . .
H23A C23 H23C 109.5 . .
H23B C23 H23C 109.5 . .
N6 C23 H23A 109.5 . .
N6 C23 H23B 109.5 . .
N6 C23 H23C 109.5 . .
N4 C24 S2 179.0(5) . .
C27 C26 H26 118.6 . .
N2 C26 H26 118.6 . .
N2 C26 C27 122.8(5) . .
C26 C27 H27 119.9 . .
C26 C27 C28 120.3(5) . .
C28 C27 H27 119.9 . .
C27 C28 C31 123.5(5) . .
C29 C28 C27 116.4(5) . .
C29 C28 C31 120.0(5) . .
C28 C29 H29 119.9 . .
C30 C29 C28 120.3(5) . .
C30 C29 H29 119.9 . .
C29 C30 H30 118.5 . .
N2 C30 C29 123.1(5) . .
N2 C30 H30 118.5 . .
C28 C31 H31 117.0 . .
C31 C31 C28 126.1(8) 3_767 .
C31 C31 H31 117.0 3_767 .
N1 Co1 N2 89.75(15) . .
N1 Co1 N5 92.51(14) . 2_655
N3 Co1 N1 90.44(17) . .
N3 Co1 N2 89.85(17) . .
N3 Co1 N5 89.44(15) . 2_655
N3 Co1 O1 91.38(18) . .
N4 Co1 N1 89.93(17) . .
N4 Co1 N2 90.84(17) . .
N4 Co1 N3 179.21(17) . .
N4 Co1 N5 89.85(16) . 2_655
N4 Co1 O1 88.27(19) . .
N5 Co1 N2 177.63(15) 2_655 .
O1 Co1 N1 177.58(17) . .
O1 Co1 N2 88.65(15) . .
O1 Co1 N5 89.11(15) . 2_655
C1 N1 Co1 122.1(3) . .
C5 N1 C1 116.4(4) . .
C5 N1 Co1 121.3(3) . .
C26 N2 C30 117.0(4) . .
C26 N2 Co1 121.2(4) . .
C30 N2 Co1 121.8(3) . .
C25 N3 Co1 171.5(8) . .
C25 N3 C25X 33.2(7) . .
C25X N3 Co1 150.7(8) . .
C24 N4 Co1 165.4(5) . .
C18 N5 Co1 120.7(3) . 2_645
C19 N5 C18 115.3(4) . .
C19 N5 Co1 124.0(3) . 2_645
C21 N6 C22 118.0(8) . .
C21 N6 C23 126.1(8) . .
C23 N6 C22 115.7(8) . .
C21 O1 Co1 135.2(6) . .
N3 C25 S1 167.5(12) . .
N3 C25X S1X 177.3(11) . .
H2WA O2W H2WB 109.5 . .

loop_
_geom_bond_atom_site_label_1
_geom_bond_atom_site_label_2
_geom_bond_distance
_geom_bond_site_symmetry_2
C1 H1 0.9300 .
C1 C2 1.370(6) .
C1 N1 1.340(6) .
C2 H2 0.9300 .
C2 C3 1.389(6) .
C3 C4 1.375(7) .
C3 C6 1.472(6) .
C4 H4 0.9300 .
C4 C5 1.373(6) .
C5 H5 0.9300 .
C5 N1 1.339(6) .
C6 C7 1.416(6) .
C6 C15 1.390(6) .
C7 C8 1.399(7) .
C7 C13 1.481(6) .
C8 H8 0.9300 .
C8 C9 1.372(7) .
C9 H9 0.9300 .
C9 C10 1.395(7) .
C10 H10 0.9300 .
C10 C11 1.372(7) .
C11 H11 0.9300 .
C11 C12 1.367(6) .
C12 H12 0.9300 .
C12 C13 1.390(6) .
C13 C14 1.416(6) .
C14 C15 1.396(6) .
C14 C16 1.458(6) .
C15 H15 0.9300 .
C16 C17 1.398(6) .
C16 C20 1.392(6) .
C17 H17 0.9300 .
C17 C18 1.376(6) .
C18 H18 0.9300 .
C18 N5 1.344(5) .
C19 H19 0.9300 .
C19 C20 1.373(6) .
C19 N5 1.333(5) .
C20 H20 0.9300 .
C21 H21 0.9300 .
C21 N6 1.334(8) .
C21 O1 1.100(7) .
C22 H22A 0.9600 .
C22 H22B 0.9600 .
C22 H22C 0.9600 .
C22 N6 1.456(8) .
C23 H23A 0.9600 .
C23 H23B 0.9600 .
C23 H23C 0.9600 .
C23 N6 1.450(9) .
C24 N4 1.147(6) .
C24 S2 1.620(6) .
C26 H26 0.9300 .
C26 C27 1.377(7) .
C26 N2 1.329(6) .
C27 H27 0.9300 .
C27 C28 1.379(7) .
C28 C29 1.377(7) .
C28 C31 1.475(7) .
C29 H29 0.9300 .
C29 C30 1.369(7) .
C30 H30 0.9300 .
C30 N2 1.335(6) .
C31 C31 1.265(11) 3_767
C31 H31 0.9300 .
Co1 N1 2.146(4) .
Co1 N2 2.173(4) .
Co1 N3 2.094(5) .
Co1 N4 2.077(5) .
Co1 N5 2.160(4) 2_655
Co1 O1 2.124(4) .
N3 C25 1.081(12) .
N3 C25X 1.170(13) .
N5 Co1 2.160(4) 2_645
C25 S1 1.665(15) .
C25X S1X 1.587(15) .
O2W H2WA 0.8500 .
O2W H2WB 0.8500 .

loop_
_geom_torsion_atom_site_label_1
_geom_torsion_atom_site_label_2
_geom_torsion_atom_site_label_3
_geom_torsion_atom_site_label_4
_geom_torsion
_geom_torsion_site_symmetry_1
_geom_torsion_site_symmetry_4
C1 C2 C3 C4 0.3(7) . .
C1 C2 C3 C6 175.1(5) . .
C2 C1 N1 C5 0.1(8) . .
C2 C1 N1 Co1 -174.5(4) . .
C2 C3 C4 C5 -2.5(8) . .
C2 C3 C6 C7 42.5(8) . .
C2 C3 C6 C15 -135.3(6) . .
C3 C4 C5 N1 3.6(8) . .
C3 C6 C7 C8 8.3(9) . .
C3 C6 C7 C13 -177.1(5) . .
C3 C6 C15 C14 178.6(5) . .
C4 C3 C6 C7 -142.9(5) . .
C4 C3 C6 C15 39.3(8) . .
C4 C5 N1 C1 -2.4(7) . .
C4 C5 N1 Co1 172.3(4) . .
C6 C3 C4 C5 -177.3(5) . .
C6 C7 C8 C9 -179.7(6) . .
C6 C7 C13 C12 173.8(5) . .
C6 C7 C13 C14 -2.1(6) . .
C7 C6 C15 C14 0.4(6) . .
C7 C8 C9 C10 1.0(11) . .
C7 C13 C14 C15 2.3(6) . .
C7 C13 C14 C16 -178.9(5) . .
C8 C7 C13 C12 -11.6(9) . .
C8 C7 C13 C14 172.5(5) . .
C8 C9 C10 C11 -2.0(11) . .
C9 C10 C11 C12 -2.0(11) . .
C10 C11 C12 C13 0.6(10) . .
C11 C12 C13 C7 7.2(9) . .
C11 C12 C13 C14 -177.7(5) . .
C12 C13 C14 C15 -173.5(5) . .
C12 C13 C14 C16 5.2(9) . .
C13 C7 C8 C9 6.7(10) . .
C13 C14 C15 C6 -1.7(6) . .
C13 C14 C16 C17 -148.7(5) . .
C13 C14 C16 C20 32.3(8) . .
C14 C16 C17 C18 179.4(4) . .
C14 C16 C20 C19 179.4(4) . .
C15 C6 C7 C8 -173.6(5) . .
C15 C6 C7 C13 1.0(6) . .
C15 C14 C16 C17 29.8(7) . .
C15 C14 C16 C20 -149.1(5) . .
C16 C14 C15 C6 179.4(5) . .
C16 C17 C18 N5 1.5(7) . .
C17 C16 C20 C19 0.4(7) . .
C17 C18 N5 C19 -0.1(7) . .
C17 C18 N5 Co1 -178.1(4) . 2_645
C20 C16 C17 C18 -1.6(7) . .
C20 C19 N5 C18 -1.2(7) . .
C20 C19 N5 Co1 176.7(4) . 2_645
C26 C27 C28 C29 0.3(9) . .
C26 C27 C28 C31 -179.4(5) . .
C27 C26 N2 C30 -1.9(8) . .
C27 C26 N2 Co1 176.9(4) . .
C27 C28 C29 C30 -1.3(9) . .
C27 C28 C31 C31 10.0(12) . 3_767
C28 C29 C30 N2 0.8(9) . .
C29 C28 C31 C31 -169.7(8) . 3_767
C29 C30 N2 C26 0.8(8) . .
C29 C30 N2 Co1 -177.9(4) . .
C31 C28 C29 C30 178.4(5) . .
Co1 N3 C25 S1 143(4) . .
Co1 N3 C25X S1X -57(29) . .
N1 C1 C2 C3 0.8(8) . .
N1 Co1 N2 C26 132.3(4) . .
N1 Co1 N2 C30 -49.0(4) . .
N1 Co1 N3 C25 -145(5) . .
N1 Co1 N3 C25X -34.2(14) . .
N1 Co1 N4 C24 -49.4(18) . .
N1 Co1 O1 C21 168(4) . .
N2 C26 C27 C28 1.4(9) . .
N2 Co1 N1 C1 -46.7(4) . .
N2 Co1 N1 C5 139.0(4) . .
N2 Co1 N3 C25 -55(5) . .
N2 Co1 N3 C25X 55.5(14) . .
N2 Co1 N4 C24 -139.1(18) . .
N2 Co1 O1 C21 118.8(8) . .
N3 Co1 N1 C1 43.2(4) . .
N3 Co1 N1 C5 -131.2(4) . .
N3 Co1 N2 C26 41.9(4) . .
N3 Co1 N2 C30 -139.5(4) . .
N3 Co1 N4 C24 69(14) . .
N3 Co1 O1 C21 29.0(8) . .
N4 Co1 N1 C1 -137.5(4) . .
N4 Co1 N1 C5 48.1(4) . .
N4 Co1 N2 C26 -137.8(4) . .
N4 Co1 N2 C30 40.9(4) . .
N4 Co1 N3 C25 97(14) . .
N4 Co1 N3 C25X -152(13) . .
N4 Co1 O1 C21 -150.3(8) . .
N5 C19 C20 C16 1.1(8) . .
N5 Co1 N1 C1 132.6(4) 2_655 .
N5 Co1 N1 C5 -41.7(4) 2_655 .
N5 Co1 N2 C26 -31(4) 2_655 .
N5 Co1 N2 C30 148(4) 2_655 .
N5 Co1 N3 C25 123(5) 2_655 .
N5 Co1 N3 C25X -126.7(14) 2_655 .
N5 Co1 N4 C24 43.1(18) 2_655 .
N5 Co1 O1 C21 -60.4(8) 2_655 .
N6 C21 O1 Co1 148.9(6) . .
O1 C21 N6 C22 -178.5(10) . .
O1 C21 N6 C23 -4.3(15) . .
O1 Co1 N1 C1 -95(4) . .
O1 Co1 N1 C5 90(4) . .
O1 Co1 N2 C26 -49.5(4) . .
O1 Co1 N2 C30 129.1(4) . .
O1 Co1 N3 C25 34(5) . .
O1 Co1 N3 C25X 144.2(14) . .
O1 Co1 N4 C24 132.3(18) . .
S2 C24 N4 Co1 64(28) . .
C25 N3 C25X S1X 109(29) . .
C25X N3 C25 S1 20(4) . .
